data_7702724
loop_
_publ_author_name
'Clarke, Matthew L.'
'Holliday, Gemma L.'
'Slawin, Alexandra M. Z.'
'Woollins, J. Derek'

_publ_section_title
;
 Highly electron rich alkyl- and dialkyl-N-pyrrolidinyl phosphines: an
 evaluation of their electronic and structural properties
;
_journal_issue 6
_journal_name_full 'Journal of the Chemical Society, Dalton Transactions'
_journal_page_first 1093
_journal_paper_doi 10.1039/b108467d
_journal_year 2002
_chemical_formula_moiety 'C28 H42 Cl2 N4 P2 Pt''
_chemical_formula_sum 'C28 H42 Cl2 N4 P2 Pt'
_chemical_formula_weight 762.59
_space_group_IT_number 2
_space_group_name_Hall '-P 1'
_space_group_name_H-M_alt 'P -1'
_symmetry_cell_setting triclinic
_symmetry_space_group_name_H-M 'P -1'
_atom_sites_solution_hydrogens geom
_atom_sites_solution_primary direct
_atom_sites_solution_secondary difmap
_audit_creation_method SHELXL-97
_cell_angle_alpha 94.161(2)
_cell_angle_beta 101.821(2)
_cell_angle_gamma 116.6040(10)
_cell_formula_units_Z 2
_cell_length_a 9.80770(10)
_cell_length_b 10.4935(3)
_cell_length_c 16.7513(5)
_cell_measurement_reflns_used 39
_cell_measurement_temperature 293(2)
_cell_measurement_theta_max 168
_cell_measurement_theta_min 12
_cell_volume 1481.95(7)
_computing_cell_refinement 'Bruker SMART'
_computing_data_collection 'Bruker SMART'
_computing_data_reduction 'Bruker SHELXTL'
_computing_molecular_graphics 'Bruker SHELXTL'
_computing_publication_material 'Bruker SHELXTL'
_computing_structure_refinement 'SHELXL-97 (Sheldrick, 1997)'
_computing_structure_solution 'SHELXS-97 (Sheldrick, 1990)'
_diffrn_ambient_temperature 293(2)
_diffrn_detector_area_resol_mean 0.9
_diffrn_measured_fraction_theta_full 0.983
_diffrn_measured_fraction_theta_max 0.983
_diffrn_measurement_device_type 'CCD area detector'
_diffrn_measurement_method 'phi and omega scans'
_diffrn_radiation_monochromator graphite
_diffrn_radiation_source 'fine-focus sealed tube'
_diffrn_radiation_type MoK\a
_diffrn_radiation_wavelength 0.71073
_diffrn_reflns_av_R_equivalents 0.0516
_diffrn_reflns_av_sigmaI/netI 0.0737
_diffrn_reflns_limit_h_max 10
_diffrn_reflns_limit_h_min -10
_diffrn_reflns_limit_k_max 11
_diffrn_reflns_limit_k_min -9
_diffrn_reflns_limit_l_max 16
_diffrn_reflns_limit_l_min -18
_diffrn_reflns_number 6486
_diffrn_reflns_theta_full 23.26
_diffrn_reflns_theta_max 23.26
_diffrn_reflns_theta_min 2.21
_exptl_absorpt_coefficient_mu 5.048
_exptl_absorpt_correction_T_max 0.693217
_exptl_absorpt_correction_T_min 0.45862
_exptl_absorpt_correction_type sadabs
_exptl_crystal_colour colourless
_exptl_crystal_density_diffrn 1.709
_exptl_crystal_density_method 'not measured'
_exptl_crystal_description plate
_exptl_crystal_F_000 760
_exptl_crystal_size_max .1
_exptl_crystal_size_mid .1
_exptl_crystal_size_min .01
_refine_diff_density_max 0.983
_refine_diff_density_min -0.676
_refine_diff_density_rms 0.132
_refine_ls_extinction_method none
_refine_ls_goodness_of_fit_ref 0.958
_refine_ls_hydrogen_treatment mixed
_refine_ls_matrix_type full
_refine_ls_number_parameters 334
_refine_ls_number_reflns 4186
_refine_ls_number_restraints 0
_refine_ls_restrained_S_all 0.958
_refine_ls_R_factor_all 0.0613
_refine_ls_R_factor_gt 0.0406
_refine_ls_shift/su_max 0.015
_refine_ls_shift/su_mean 0.002
_refine_ls_structure_factor_coef Fsqd
_refine_ls_weighting_details 'calc w=1/[\s^2^(Fo^2^)+(0.0481P)^2^+0.0000P] where P=(Fo^2^+2Fc^2^)/3'
_refine_ls_weighting_scheme calc
_refine_ls_wR_factor_gt 0.0842
_refine_ls_wR_factor_ref 0.0920
_reflns_number_gt 3384
_reflns_number_total 4186
_reflns_threshold_expression >2sigma(I)
_cod_data_source_file b108467d.txt
_cod_data_source_block 16
_cod_depositor_comments
;
The following automatic conversions were performed:

data item '_symmetry_cell_setting' value 'Triclinic' was changed to
'triclinic' in accordance with the
/home/saulius/struct/COD-crude-data/automatic-downloads/DataCite-retrospective/RSC/depositions/lib/dictionaries/cif_core.dic
dictionary named 'cif_core.dic' version 2.4.2 last updated on
2011-04-26.

Automatic conversion script
Id: cif_fix_values 6909 2019-04-08 15:41:33Z antanas 
;
_cod_original_cell_volume 1481.95(6)
_cod_original_sg_symbol_H-M P-1
_cod_database_code 7702724

loop_
_symmetry_equiv_pos_as_xyz
'x, y, z'
'-x, -y, -z'

loop_
_atom_site_label
_atom_site_type_symbol
_atom_site_fract_x
_atom_site_fract_y
_atom_site_fract_z
_atom_site_U_iso_or_equiv
_atom_site_adp_type
_atom_site_occupancy
_atom_site_symmetry_multiplicity
_atom_site_calc_flag
_atom_site_refinement_flags
Pt1 Pt 0.98147(4) 0.41667(3) 0.72031(2) 0.03421(13) Uani 1 1 d .
Cl1 Cl 0.7927(3) 0.4302(3) 0.61427(15) 0.0571(6) Uani 1 1 d .
Cl2 Cl 0.9524(3) 0.5900(3) 0.80640(15) 0.0569(6) Uani 1 1 d .
P1 P 0.9882(2) 0.2460(2) 0.63396(13) 0.0317(5) Uani 1 1 d .
N1 N 1.1723(7) 0.3009(7) 0.6264(4) 0.0392(17) Uani 1 1 d .
C2 C 1.2253(10) 0.2128(10) 0.5825(6) 0.053(2) Uani 1 1 d .
H2A H 1.1386 0.1411 0.5374 0.063 Uiso 1 1 calc R
H2B H 1.2632 0.1628 0.6202 0.063 Uiso 1 1 calc R
C3 C 1.3552(13) 0.3138(12) 0.5494(9) 0.110(6) Uani 1 1 d .
H3A H 1.4394 0.2875 0.5562 0.132 Uiso 1 1 calc R
H3B H 1.3160 0.3111 0.4909 0.132 Uiso 1 1 calc R
C4 C 1.4127(13) 0.4582(12) 0.5977(8) 0.082(4) Uani 1 1 d .
H4A H 1.4447 0.5307 0.5630 0.098 Uiso 1 1 calc R
H4B H 1.5032 0.4811 0.6436 0.098 Uiso 1 1 calc R
C5 C 1.2777(9) 0.4567(9) 0.6300(6) 0.047(2) Uani 1 1 d .
H5A H 1.3166 0.5105 0.6865 0.056 Uiso 1 1 calc R
H5B H 1.2229 0.4985 0.5952 0.056 Uiso 1 1 calc R
N6 N 0.8787(7) 0.1904(7) 0.5349(4) 0.0358(16) Uani 1 1 d .
C7 C 0.9240(10) 0.2823(9) 0.4721(5) 0.046(2) Uani 1 1 d .
H7A H 1.0233 0.2947 0.4629 0.055 Uiso 1 1 calc R
H7B H 0.9333 0.3770 0.4888 0.055 Uiso 1 1 calc R
C8 C 0.7888(12) 0.1974(11) 0.3956(6) 0.061(3) Uani 1 1 d .
H8A H 0.7778 0.2608 0.3584 0.074 Uiso 1 1 calc R
H8B H 0.8043 0.1240 0.3661 0.074 Uiso 1 1 calc R
C9 C 0.6481(11) 0.1297(13) 0.4288(6) 0.079(4) Uani 1 1 d .
H9A H 0.5672 0.0406 0.3916 0.095 Uiso 1 1 calc R
H9B H 0.6042 0.1952 0.4346 0.095 Uiso 1 1 calc R
C10 C 0.7032(9) 0.0985(9) 0.5122(5) 0.046(2) Uani 1 1 d .
H10A H 0.6581 0.1253 0.5527 0.055 Uiso 1 1 calc R
H10B H 0.6742 -0.0035 0.5085 0.055 Uiso 1 1 calc R
C11 C 0.9093(8) 0.0772(8) 0.6703(5) 0.0311(18) Uani 1 1 d .
C12 C 0.8035(10) 0.0529(10) 0.7188(6) 0.052(2) Uani 1 1 d .
H12A H 0.7779 0.1254 0.7325 0.062 Uiso 1 1 calc R
C13 C 0.7373(14) -0.0727(13) 0.7464(8) 0.083(4) Uani 1 1 d .
H13A H 0.6646 -0.0869 0.7773 0.100 Uiso 1 1 calc R
C14 C 0.7763(13) -0.1787(12) 0.7293(8) 0.074(3) Uani 1 1 d .
H14A H 0.7372 -0.2616 0.7524 0.089 Uiso 1 1 calc R
C15 C 0.8701(14) -0.1645(11) 0.6796(7) 0.076(3) Uani 1 1 d .
H15A H 0.8905 -0.2404 0.6655 0.091 Uiso 1 1 calc R
C16 C 0.9375(11) -0.0385(9) 0.6488(5) 0.050(2) Uani 1 1 d .
H16A H 1.0019 -0.0305 0.6136 0.060 Uiso 1 1 calc R
P2 P 1.1609(2) 0.4233(2) 0.83239(13) 0.0335(5) Uani 1 1 d .
N16 N 1.0749(8) 0.3512(7) 0.9046(4) 0.0410(17) Uani 1 1 d .
C17 C 0.9171(10) 0.3229(10) 0.9105(6) 0.050(2) Uani 1 1 d .
H17A H 0.8411 0.2819 0.8564 0.060 Uiso 1 1 calc R
H17B H 0.9184 0.4114 0.9330 0.060 Uiso 1 1 calc R
C18 C 0.8771(13) 0.2157(13) 0.9683(7) 0.086(4) Uani 1 1 d .
H18A H 0.8527 0.2531 1.0150 0.103 Uiso 1 1 calc R
H18B H 0.7857 0.1245 0.9394 0.103 Uiso 1 1 calc R
C19 C 1.0161(15) 0.1933(11) 0.9977(7) 0.078(4) Uani 1 1 d .
H19A H 1.0011 0.1037 0.9673 0.093 Uiso 1 1 calc R
H19B H 1.0349 0.1899 1.0564 0.093 Uiso 1 1 calc R
C20 C 1.1502(11) 0.3211(10) 0.9815(5) 0.052(2) Uani 1 1 d .
H20A H 1.1954 0.4032 1.0269 0.063 Uiso 1 1 calc R
H20B H 1.2324 0.2982 0.9734 0.063 Uiso 1 1 calc R
N21 N 1.3003(8) 0.5953(7) 0.8704(4) 0.0426(18) Uani 1 1 d .
C22 C 1.4043(11) 0.6439(9) 0.9550(6) 0.053(2) Uani 1 1 d .
H22A H 1.4573 0.5856 0.9660 0.064 Uiso 1 1 calc R
H22B H 1.3451 0.6384 0.9956 0.064 Uiso 1 1 calc R
C23 C 1.5230(14) 0.8010(10) 0.9568(7) 0.079(4) Uani 1 1 d .
H23A H 1.5541 0.8601 1.0112 0.095 Uiso 1 1 calc R
H23B H 1.6168 0.8068 0.9432 0.095 Uiso 1 1 calc R
C24 C 1.4370(12) 0.8487(10) 0.8933(6) 0.060(3) Uani 1 1 d .
H24A H 1.5102 0.9286 0.8727 0.073 Uiso 1 1 calc R
H24B H 1.3702 0.8789 0.9157 0.073 Uiso 1 1 calc R
C25 C 1.3384(11) 0.7156(9) 0.8250(6) 0.051(2) Uani 1 1 d .
H25A H 1.2431 0.7159 0.7945 0.061 Uiso 1 1 calc R
H25B H 1.3982 0.7102 0.7866 0.061 Uiso 1 1 calc R
C26 C 1.2780(10) 0.3301(9) 0.8229(5) 0.040(2) Uani 1 1 d .
C27 C 1.2158(11) 0.1826(10) 0.8214(5) 0.048(2) Uani 1 1 d .
H27A H 1.1149 0.1310 0.8285 0.057 Uiso 1 1 calc R
C28 C 1.3006(12) 0.1101(11) 0.8095(6) 0.062(3) Uani 1 1 d .
H28A H 1.2552 0.0102 0.8065 0.074 Uiso 1 1 calc R
C30 C 1.4541(13) 0.1879(13) 0.8020(6) 0.069(3) Uani 1 1 d .
H30A H 1.5122 0.1405 0.7940 0.082 Uiso 1 1 calc R
C31 C 1.5185(11) 0.3347(13) 0.8065(6) 0.061(3) Uani 1 1 d .
H31A H 1.6218 0.3868 0.8027 0.073 Uiso 1 1 calc R
C32 C 1.4332(10) 0.4087(11) 0.8167(5) 0.052(2) Uani 1 1 d .
H32B H 1.4787 0.5085 0.8193 0.063 Uiso 1 1 calc R

loop_
_atom_site_aniso_label
_atom_site_aniso_U_11
_atom_site_aniso_U_22
_atom_site_aniso_U_33
_atom_site_aniso_U_23
_atom_site_aniso_U_13
_atom_site_aniso_U_12
Pt1 0.03221(18) 0.03264(19) 0.0341(2) 0.00363(13) 0.00535(13) 0.01410(14)
Cl1 0.0560(14) 0.0655(16) 0.0500(15) 0.0044(12) -0.0047(12) 0.0378(12)
Cl2 0.0676(15) 0.0530(14) 0.0566(15) -0.0012(12) 0.0105(13) 0.0383(12)
P1 0.0292(11) 0.0313(11) 0.0302(12) 0.0051(9) 0.0055(9) 0.0118(9)
N1 0.033(4) 0.032(4) 0.046(4) 0.005(3) 0.013(3) 0.009(3)
C2 0.045(5) 0.057(6) 0.066(7) 0.013(5) 0.022(5) 0.029(5)
C3 0.074(8) 0.082(9) 0.154(13) -0.030(9) 0.074(9) 0.010(7)
C4 0.073(8) 0.079(8) 0.091(9) 0.032(7) 0.052(7) 0.020(6)
C5 0.038(5) 0.043(5) 0.047(6) 0.005(4) 0.011(4) 0.009(4)
N6 0.032(4) 0.030(4) 0.033(4) 0.007(3) 0.005(3) 0.005(3)
C7 0.049(5) 0.043(5) 0.040(5) 0.013(4) 0.013(4) 0.017(4)
C8 0.079(7) 0.069(7) 0.040(6) 0.019(5) 0.003(5) 0.042(6)
C9 0.047(6) 0.111(9) 0.043(6) 0.018(6) 0.002(5) 0.010(6)
C10 0.035(5) 0.039(5) 0.038(5) 0.001(4) -0.002(4) 0.001(4)
C11 0.027(4) 0.034(4) 0.027(4) 0.009(4) 0.006(3) 0.010(3)
C12 0.051(6) 0.043(5) 0.066(7) 0.017(5) 0.029(5) 0.020(5)
C13 0.084(8) 0.069(8) 0.100(10) 0.041(7) 0.049(8) 0.026(7)
C14 0.070(7) 0.057(7) 0.091(9) 0.037(7) 0.029(7) 0.019(6)
C15 0.104(9) 0.040(6) 0.088(9) 0.016(6) 0.041(8) 0.031(6)
C16 0.072(6) 0.044(5) 0.042(6) 0.017(4) 0.027(5) 0.029(5)
P2 0.0316(11) 0.0325(12) 0.0299(12) 0.0043(10) 0.0041(10) 0.0116(9)
N16 0.037(4) 0.041(4) 0.046(4) 0.015(4) 0.012(3) 0.018(3)
C17 0.051(5) 0.053(6) 0.050(6) 0.012(5) 0.029(5) 0.021(5)
C18 0.066(8) 0.095(9) 0.069(8) 0.032(7) 0.022(6) 0.010(7)
C19 0.128(11) 0.049(6) 0.071(8) 0.030(6) 0.044(8) 0.044(7)
C20 0.074(7) 0.064(6) 0.042(6) 0.029(5) 0.026(5) 0.045(5)
N21 0.042(4) 0.037(4) 0.034(4) 0.005(3) 0.002(3) 0.009(3)
C22 0.054(6) 0.049(6) 0.044(6) 0.004(5) -0.004(5) 0.021(5)
C23 0.088(8) 0.041(6) 0.062(7) -0.002(5) -0.012(6) 0.005(6)
C24 0.072(7) 0.043(6) 0.048(6) 0.002(5) 0.006(5) 0.017(5)
C25 0.049(5) 0.039(5) 0.050(6) 0.021(5) 0.016(5) 0.006(4)
C26 0.051(5) 0.042(5) 0.026(5) 0.007(4) 0.013(4) 0.019(4)
C27 0.045(5) 0.064(7) 0.036(5) 0.007(5) 0.002(4) 0.033(5)
C28 0.068(7) 0.062(6) 0.057(7) 0.005(5) -0.005(5) 0.042(6)
C30 0.076(8) 0.094(9) 0.051(7) -0.004(6) 0.005(6) 0.059(7)
C31 0.041(5) 0.093(9) 0.061(7) 0.019(6) 0.017(5) 0.040(6)
C32 0.040(5) 0.071(7) 0.045(6) 0.016(5) 0.012(5) 0.024(5)

loop_
_atom_type_symbol
_atom_type_description
_atom_type_scat_dispersion_real
_atom_type_scat_dispersion_imag
_atom_type_scat_source
C C 0.0033 0.0016 'International Tables Vol C Tables 4.2.6.8 and 6.1.1.4'
H H 0.0000 0.0000 'International Tables Vol C Tables 4.2.6.8 and 6.1.1.4'
N N 0.0061 0.0033 'International Tables Vol C Tables 4.2.6.8 and 6.1.1.4'
P P 0.1023 0.0942 'International Tables Vol C Tables 4.2.6.8 and 6.1.1.4'
Cl Cl 0.1484 0.1585 'International Tables Vol C Tables 4.2.6.8 and 6.1.1.4'
Pt Pt -1.7033 8.3905 'International Tables Vol C Tables 4.2.6.8 and 6.1.1.4'

loop_
_geom_angle_atom_site_label_1
_geom_angle_atom_site_label_2
_geom_angle_atom_site_label_3
_geom_angle
P1 Pt1 P2 96.39(7)
P1 Pt1 Cl1 90.40(8)
P2 Pt1 Cl1 173.21(8)
P1 Pt1 Cl2 175.41(8)
P2 Pt1 Cl2 87.44(8)
Cl1 Pt1 Cl2 85.77(8)
N1 P1 N6 103.8(3)
N1 P1 C11 112.6(3)
N6 P1 C11 99.8(3)
N1 P1 Pt1 110.0(2)
N6 P1 Pt1 121.2(2)
C11 P1 Pt1 109.2(3)
C2 N1 C5 109.6(6)
C2 N1 P1 125.5(5)
C5 N1 P1 119.9(5)
N1 C2 C3 107.1(8)
C4 C3 C2 105.9(8)
C3 C4 C5 107.4(8)
N1 C5 C4 104.0(7)
C7 N6 C10 109.6(6)
C7 N6 P1 120.9(5)
C10 N6 P1 122.0(5)
N6 C7 C8 103.0(7)
C9 C8 C7 103.9(7)
C8 C9 C10 106.9(8)
N6 C10 C9 103.9(7)
C12 C11 C16 116.2(8)
C12 C11 P1 118.9(6)
C16 C11 P1 124.7(6)
C13 C12 C11 121.9(9)
C14 C13 C12 120.2(11)
C15 C14 C13 120.3(11)
C14 C15 C16 120.8(10)
C15 C16 C11 120.2(9)
N16 P2 N21 110.2(3)
N16 P2 C26 102.2(4)
N21 P2 C26 102.5(4)
N16 P2 Pt1 111.0(3)
N21 P2 Pt1 109.4(3)
C26 P2 Pt1 120.9(3)
C17 N16 C20 106.6(7)
C17 N16 P2 126.7(6)
C20 N16 P2 126.3(6)
N16 C17 C18 104.4(8)
C19 C18 C17 107.7(9)
C18 C19 C20 104.6(9)
N16 C20 C19 103.0(8)
C25 N21 C22 110.9(6)
C25 N21 P2 125.9(6)
C22 N21 P2 123.2(6)
N21 C22 C23 103.9(7)
C24 C23 C22 104.3(9)
C23 C24 C25 104.2(8)
N21 C25 C24 103.3(7)
C27 C26 C32 119.0(8)
C27 C26 P2 121.1(6)
C32 C26 P2 119.8(7)
C26 C27 C28 121.4(9)
C30 C28 C27 119.5(10)
C31 C30 C28 119.3(9)
C30 C31 C32 121.8(9)
C31 C32 C26 118.9(9)

loop_
_geom_bond_atom_site_label_1
_geom_bond_atom_site_label_2
_geom_bond_distance
Pt1 P1 2.252(2)
Pt1 P2 2.268(2)
Pt1 Cl1 2.351(2)
Pt1 Cl2 2.393(2)
P1 N1 1.667(6)
P1 N6 1.678(7)
P1 C11 1.797(8)
N1 C2 1.468(10)
N1 C5 1.481(10)
C2 C3 1.489(14)
C3 C4 1.461(14)
C4 C5 1.525(12)
N6 C7 1.479(10)
N6 C10 1.494(10)
C7 C8 1.508(12)
C8 C9 1.487(13)
C9 C10 1.505(13)
C11 C12 1.392(11)
C11 C16 1.399(11)
C12 C13 1.349(13)
C13 C14 1.358(15)
C14 C15 1.330(14)
C15 C16 1.382(13)
P2 N16 1.652(7)
P2 N21 1.673(7)
P2 C26 1.833(9)
N16 C17 1.466(10)
N16 C20 1.477(11)
C17 C18 1.509(14)
C18 C19 1.478(15)
C19 C20 1.490(13)
N21 C25 1.465(10)
N21 C22 1.464(10)
C22 C23 1.528(13)
C23 C24 1.477(14)
C24 C25 1.516(12)
C26 C27 1.382(12)
C26 C32 1.400(11)
C27 C28 1.388(12)
C28 C30 1.393(14)
C30 C31 1.368(14)
C31 C32 1.397(13)

loop_
_geom_torsion_atom_site_label_1
_geom_torsion_atom_site_label_2
_geom_torsion_atom_site_label_3
_geom_torsion_atom_site_label_4
_geom_torsion
P2 Pt1 P1 N1 -57.7(3)
Cl1 Pt1 P1 N1 122.5(3)
Cl2 Pt1 P1 N1 155.8(11)
P2 Pt1 P1 N6 -178.8(3)
Cl1 Pt1 P1 N6 1.4(3)
Cl2 Pt1 P1 N6 34.7(12)
P2 Pt1 P1 C11 66.2(3)
Cl1 Pt1 P1 C11 -113.6(3)
Cl2 Pt1 P1 C11 -80.2(11)
N6 P1 N1 C2 -55.4(8)
C11 P1 N1 C2 51.6(8)
Pt1 P1 N1 C2 173.6(6)
N6 P1 N1 C5 96.9(6)
C11 P1 N1 C5 -156.1(6)
Pt1 P1 N1 C5 -34.2(7)
C5 N1 C2 C3 -6.4(11)
P1 N1 C2 C3 148.2(8)
N1 C2 C3 C4 19.5(14)
C2 C3 C4 C5 -25.1(15)
C2 N1 C5 C4 -8.6(10)
P1 N1 C5 C4 -164.9(7)
C3 C4 C5 N1 20.9(13)
N1 P1 N6 C7 -48.9(7)
C11 P1 N6 C7 -165.2(6)
Pt1 P1 N6 C7 75.1(6)
N1 P1 N6 C10 164.4(6)
C11 P1 N6 C10 48.0(7)
Pt1 P1 N6 C10 -71.6(7)
C10 N6 C7 C8 -25.2(9)
P1 N6 C7 C8 -175.6(6)
N6 C7 C8 C9 35.0(10)
C7 C8 C9 C10 -32.9(12)
C7 N6 C10 C9 5.3(10)
P1 N6 C10 C9 155.4(7)
C8 C9 C10 N6 17.2(11)
N1 P1 C11 C12 147.4(6)
N6 P1 C11 C12 -103.1(7)
Pt1 P1 C11 C12 25.0(7)
N1 P1 C11 C16 -37.2(8)
N6 P1 C11 C16 72.3(7)
Pt1 P1 C11 C16 -159.6(6)
C16 C11 C12 C13 2.7(13)
P1 C11 C12 C13 178.5(8)
C11 C12 C13 C14 1.9(17)
C12 C13 C14 C15 -5.5(19)
C13 C14 C15 C16 4.1(19)
C14 C15 C16 C11 0.7(16)
C12 C11 C16 C15 -4.0(13)
P1 C11 C16 C15 -179.5(8)
P1 Pt1 P2 N16 -109.4(3)
Cl1 Pt1 P2 N16 68.8(8)
Cl2 Pt1 P2 N16 68.1(3)
P1 Pt1 P2 N21 128.8(3)
Cl1 Pt1 P2 N21 -53.1(8)
Cl2 Pt1 P2 N21 -53.8(3)
P1 Pt1 P2 C26 10.2(3)
Cl1 Pt1 P2 C26 -171.7(7)
Cl2 Pt1 P2 C26 -172.4(3)
N21 P2 N16 C17 105.0(7)
C26 P2 N16 C17 -146.6(7)
Pt1 P2 N16 C17 -16.4(7)
N21 P2 N16 C20 -66.3(8)
C26 P2 N16 C20 42.1(8)
Pt1 P2 N16 C20 172.3(6)
C20 N16 C17 C18 -25.2(10)
P2 N16 C17 C18 162.2(7)
N16 C17 C18 C19 3.5(12)
C17 C18 C19 C20 19.0(12)
C17 N16 C20 C19 37.1(9)
P2 N16 C20 C19 -150.2(7)
C18 C19 C20 N16 -33.9(10)
N16 P2 N21 C25 -143.3(7)
C26 P2 N21 C25 108.6(7)
Pt1 P2 N21 C25 -21.0(8)
N16 P2 N21 C22 38.4(8)
C26 P2 N21 C22 -69.8(7)
Pt1 P2 N21 C22 160.7(6)
C25 N21 C22 C23 -5.7(10)
P2 N21 C22 C23 172.8(7)
N21 C22 C23 C24 26.4(11)
C22 C23 C24 C25 -36.7(11)
C22 N21 C25 C24 -16.4(10)
P2 N21 C25 C24 165.0(7)
C23 C24 C25 N21 32.8(10)
N16 P2 C26 C27 43.1(8)
N21 P2 C26 C27 157.3(7)
Pt1 P2 C26 C27 -80.8(7)
N16 P2 C26 C32 -137.1(7)
N21 P2 C26 C32 -22.9(8)
Pt1 P2 C26 C32 99.1(7)
C32 C26 C27 C28 -3.5(13)
P2 C26 C27 C28 176.3(7)
C26 C27 C28 C30 2.5(14)
C27 C28 C30 C31 0.0(15)
C28 C30 C31 C32 -1.4(16)
C30 C31 C32 C26 0.4(15)
C27 C26 C32 C31 2.1(13)
P2 C26 C32 C31 -177.8(7)
